data_4125255
loop_
_publ_author_name
'Pfeifer, Lukas'
'Engle, Keary M.'
'Pidgeon, George W.'
'Sparkes, Hazel A.'
'Thompson, Amber L.'
'Brown, John M.'
'Gouverneur, V\'eronique'

_publ_section_title
;
 Hydrogen-Bonded Homoleptic Fluoride-Diarylurea Complexes: Structure,
 Reactivity, and Coordinating Power.
;
_journal_issue 40
_journal_name_full 'Journal of the American Chemical Society'
_journal_page_first 13314
_journal_paper_doi 10.1021/jacs.6b07501
_journal_volume 138
_journal_year 2016
_chemical_formula_moiety '2(C15 H10 F6 N2 O), C16 H36 N, F'
_chemical_formula_sum 'C46 H56 F13 N5 O2'
_chemical_formula_weight 957.96
_chemical_melting_point ?
_space_group_IT_number 14
_symmetry_cell_setting monoclinic
_symmetry_space_group_name_Hall '-P 2yn'
_symmetry_space_group_name_H-M 'P 1 21/n 1'
_atom_sites_solution_hydrogens difmap
_atom_sites_solution_primary other
_audit_creation_date 2013-06-06
_audit_creation_method CRYSTALS_ver_14.52
_cell_angle_alpha 90
_cell_angle_beta 92.7108(9)
_cell_angle_gamma 90
_cell_formula_units_Z 4
_cell_length_a 10.9971(2)
_cell_length_b 17.0640(4)
_cell_length_c 24.9997(6)
_cell_measurement_reflns_used 9370
_cell_measurement_temperature 150
_cell_measurement_theta_max 26
_cell_measurement_theta_min 5
_cell_volume 4686.06(18)
_computing_cell_refinement 'DENZO/SCALEPACK (Otwinowski & Minor, 1997)'
_computing_data_collection 'COLLECT (Nonius, 2001).'
_computing_data_reduction 'DENZO/SCALEPACK (Otwinowski & Minor, 1997)'
_computing_molecular_graphics 'CAMERON (Watkin et al., 1996)'
_computing_publication_material 'CRYSTALS (Betteridge et al., 2003)'
_computing_structure_refinement 'CRYSTALS (Betteridge et al., 2003)'
_computing_structure_solution 'Superflip (Palatinus & Chapuis, 2007)'
_diffrn_ambient_temperature 150
_diffrn_measured_fraction_theta_full 0.988
_diffrn_measured_fraction_theta_max 0.987
_diffrn_measurement_device Area
_diffrn_measurement_device_type 'Nonius KappaCCD'
_diffrn_measurement_method \w
_diffrn_radiation_monochromator graphite
_diffrn_radiation_type 'Mo K\a'
_diffrn_radiation_wavelength 0.71073
_diffrn_reflns_av_R_equivalents 0.108
_diffrn_reflns_limit_h_max 13
_diffrn_reflns_limit_h_min -13
_diffrn_reflns_limit_k_max 21
_diffrn_reflns_limit_k_min 0
_diffrn_reflns_limit_l_max 31
_diffrn_reflns_limit_l_min 0
_diffrn_reflns_number 47775
_diffrn_reflns_theta_full 25.039
_diffrn_reflns_theta_max 26.357
_diffrn_reflns_theta_min 5.127
_diffrn_standards_number 0
_exptl_absorpt_coefficient_mu 0.119
_exptl_absorpt_correction_T_max 0.99
_exptl_absorpt_correction_T_min 0.86
_exptl_absorpt_correction_type multi-scan
_exptl_absorpt_process_details 'DENZO/SCALEPACK (Otwinowski & Minor, 1997)'
_exptl_crystal_colour clear_pale_colourless
_exptl_crystal_density_diffrn 1.358
_exptl_crystal_density_meas ?
_exptl_crystal_density_method 'not measured'
_exptl_crystal_description block
_exptl_crystal_F_000 2000.000
_exptl_crystal_size_max 0.34
_exptl_crystal_size_mid 0.22
_exptl_crystal_size_min 0.11
_refine_diff_density_max 1.34
_refine_diff_density_min -0.97
_refine_ls_extinction_coef 330(40)
_refine_ls_extinction_method 'Larson (1970), Equation 22'
_refine_ls_goodness_of_fit_ref 1.0193
_refine_ls_hydrogen_treatment constr
_refine_ls_matrix_type full
_refine_ls_number_parameters 608
_refine_ls_number_reflns 5811
_refine_ls_number_restraints 336
_refine_ls_R_factor_all 0.1342
_refine_ls_R_factor_gt 0.0831
_refine_ls_shift/su_max 0.0001066
_refine_ls_shift/su_mean 0.0000100
_refine_ls_structure_factor_coef Fsqd
_refine_ls_weighting_details
;
 Method, part 1, Chebychev polynomial, (Watkin, 1994, Prince, 1982) 
 [weight] = 1.0/[A~0~*T~0~(x)+A~1~*T~1~(x) ... +A~n-1~]*T~n-1~(x)] 
 where A~i~ are the Chebychev coefficients listed below and x= Fcalc/Fmax 
 Method = Robust Weighting (Prince, 1982) 
 W = [weight] * [1-(deltaF/6*sigmaF)^2^]^2^ 
 A~i~ are: 
 4.81 5.89 1.50 
;
_refine_ls_weighting_scheme calc
_refine_ls_wR_factor_all 0.2353
_refine_ls_wR_factor_gt 0.1829
_refine_ls_wR_factor_ref 0.2353
_reflns_limit_h_max 13
_reflns_limit_h_min -13
_reflns_limit_k_max 21
_reflns_limit_k_min 0
_reflns_limit_l_max 31
_reflns_limit_l_min 0
_reflns_number_gt 3416
_reflns_number_total 9446
_reflns_threshold_expression I>2.0\s(I)
_oxford_diffrn_Wilson_B_factor 2.57
_oxford_diffrn_Wilson_scale 117.25
_oxford_refine_ls_r_factor_ref 0.1342
_oxford_refine_ls_scale 0.12279(12)
_oxford_reflns_number_all 5811
_oxford_reflns_threshold_expression_ref I>-3.0\s(I)
_oxford_structure_analysis_title 018gwp12
_cod_data_source_file ja6b07501_si_002.cif
_cod_data_source_block 2b
_cod_depositor_comments
;
The following automatic conversions were performed:

'_chemical_melting_point' value 'not measured' was changed to '?' -
the value is undefined or not given.

'_atom_sites_solution_primary' value 'Other' changed to 'other'
according to
/usr/data/users/saulius/crontab/automatic-downloads/rss-feeds/ACS/lib/dictionaries/cif_core.dic
dictionary named 'cif_core.dic' version 2.4.2 from 2011-04-26.

'_exptl_crystal_density_meas' value 'not measured' was changed to '?'
- the value is perceived as not measured.

Automatic conversion script
Id: cif_fix_values 4268 2015-11-12 08:31:59Z antanas 

 Adding full bibliography for 4125254--4125278.cif.
;
_cod_original_sg_symbol_H-M 'P 21/n '
_cod_database_code 4125255

loop_
_symmetry_equiv_pos_as_xyz
x,y,z
-x,-y,-z
x+1/2,-y+1/2,z+1/2
-x+1/2,y+1/2,-z+1/2

loop_
_atom_site_label
_atom_site_type_symbol
_atom_site_fract_x
_atom_site_fract_y
_atom_site_fract_z
_atom_site_U_iso_or_equiv
_atom_site_occupancy
_atom_site_adp_type
_atom_site_refinement_flags_posn
_atom_site_refinement_flags_occupancy
F1 F 0.6753(3) 0.3517(2) 0.26045(14) 0.0494 1.0000 Uani . .
O1 O 1.0585(4) 0.2800(3) 0.29451(18) 0.0491 1.0000 Uani . .
C1 C 0.9513(6) 0.2963(4) 0.2880(3) 0.0392 1.0000 Uani . .
N11 N 0.8848(5) 0.2883(3) 0.2402(2) 0.0426 1.0000 Uani . .
N31 N 0.8793(5) 0.3250(3) 0.3269(2) 0.0410 1.0000 Uani . .
C12 C 0.9203(6) 0.2542(4) 0.1925(2) 0.0366 1.0000 Uani . .
C13 C 0.8293(6) 0.2442(4) 0.1528(2) 0.0420 1.0000 Uani . .
C14 C 0.8541(6) 0.2120(4) 0.1043(3) 0.0459 1.0000 Uani . .
C15 C 0.9709(7) 0.1872(4) 0.0942(3) 0.0467 1.0000 Uani D .
C16 C 1.0627(6) 0.1968(4) 0.1344(3) 0.0437 1.0000 Uani . .
C17 C 1.0384(6) 0.2297(4) 0.1831(3) 0.0388 1.0000 Uani . .
C18 C 0.9992(7) 0.1521(5) 0.0422(3) 0.0615 1.0000 Uani D .
C32 C 0.9133(6) 0.3384(4) 0.3809(2) 0.0373 1.0000 Uani . .
C33 C 0.8216(6) 0.3635(4) 0.4128(3) 0.0469 1.0000 Uani . .
C34 C 0.8443(6) 0.3774(4) 0.4670(3) 0.0458 1.0000 Uani . .
C35 C 0.9589(7) 0.3666(4) 0.4898(3) 0.0485 1.0000 Uani D .
C36 C 1.0510(7) 0.3419(4) 0.4579(3) 0.0496 1.0000 Uani . .
C37 C 1.0288(6) 0.3274(4) 0.4035(3) 0.0446 1.0000 Uani . .
C38 C 0.9879(8) 0.3831(5) 0.5471(3) 0.0612 1.0000 Uani D .
F19 F 0.9063(10) 0.1339(6) 0.0129(3) 0.0900 0.570(12) Uani D P
F20 F 1.0573(8) 0.2029(5) 0.0116(3) 0.0632 0.570(12) Uani D P
F21 F 1.0779(8) 0.0956(4) 0.0447(3) 0.0566 0.570(12) Uani D P
F39 F 0.8865(8) 0.3750(4) 0.5774(2) 0.0661 0.636(13) Uani D P
F40 F 1.0159(8) 0.4528(5) 0.5580(3) 0.0822 0.636(13) Uani D P
F41 F 1.0577(6) 0.3310(4) 0.5717(2) 0.0524 0.636(13) Uani D P
O2 O 0.3231(4) 0.2371(3) 0.21588(17) 0.0447 1.0000 Uani . .
C2 C 0.4205(6) 0.2699(4) 0.2263(3) 0.0374 1.0000 Uani . .
N51 N 0.4821(5) 0.2659(3) 0.2753(2) 0.0409 1.0000 Uani . .
N71 N 0.4818(5) 0.3146(3) 0.1912(2) 0.0400 1.0000 Uani . .
C52 C 0.4444(6) 0.2302(4) 0.3217(2) 0.0359 1.0000 Uani . .
C53 C 0.5339(6) 0.2076(4) 0.3600(2) 0.0438 1.0000 Uani . .
C54 C 0.5019(6) 0.1764(4) 0.4083(3) 0.0477 1.0000 Uani . .
C55 C 0.3810(7) 0.1661(4) 0.4188(3) 0.0478 1.0000 Uani D .
C56 C 0.2911(6) 0.1873(4) 0.3813(3) 0.0425 1.0000 Uani . .
C57 C 0.3229(6) 0.2199(4) 0.3331(3) 0.0382 1.0000 Uani . .
C58 C 0.3444(8) 0.1318(5) 0.4708(3) 0.0648 1.0000 Uani D .
C72 C 0.4518(6) 0.3289(3) 0.1368(2) 0.0369 1.0000 Uani . .
C73 C 0.5398(6) 0.3630(4) 0.1064(3) 0.0464 1.0000 Uani . .
C74 C 0.5161(7) 0.3800(4) 0.0532(3) 0.0488 1.0000 Uani . .
C75 C 0.4052(7) 0.3617(4) 0.0286(3) 0.0498 1.0000 Uani D .
C76 C 0.3162(7) 0.3289(4) 0.0589(3) 0.0507 1.0000 Uani . .
C77 C 0.3384(6) 0.3124(4) 0.1126(3) 0.0438 1.0000 Uani . .
C78 C 0.3795(7) 0.3810(5) -0.0284(3) 0.0602 1.0000 Uani D .
F79 F 0.4780(9) 0.3859(5) -0.0570(3) 0.0766 0.633(13) Uani D P
F80 F 0.3133(7) 0.3245(4) -0.0548(2) 0.0581 0.633(13) Uani D P
F81 F 0.3131(7) 0.4442(4) -0.0377(3) 0.0682 0.633(13) Uani D P
F59 F 0.4368(8) 0.1129(5) 0.5028(3) 0.0925 0.727(14) Uani D P
F60 F 0.2795(6) 0.1813(4) 0.4991(2) 0.0693 0.727(14) Uani D P
F61 F 0.2713(6) 0.0703(4) 0.4645(2) 0.0627 0.727(14) Uani D P
N101 N 0.2108(5) 0.4970(3) 0.25492(19) 0.0391 1.0000 Uani . .
C102 C 0.1701(7) 0.4440(4) 0.2086(2) 0.0442 1.0000 Uani . .
C103 C 0.1424(7) 0.4861(4) 0.1553(2) 0.0460 1.0000 Uani . .
C104 C 0.0522(6) 0.4396(4) 0.1194(3) 0.0507 1.0000 Uani . .
C105 C -0.0786(7) 0.4503(5) 0.1338(3) 0.0594 1.0000 Uani . .
C106 C 0.1065(6) 0.5503(4) 0.2705(3) 0.0442 1.0000 Uani . .
C107 C -0.0048(6) 0.5101(4) 0.2912(3) 0.0436 1.0000 Uani . .
C108 C -0.1049(6) 0.5713(4) 0.2983(3) 0.0493 1.0000 Uani . .
C109 C -0.2177(7) 0.5364(4) 0.3220(3) 0.0536 1.0000 Uani . .
C110 C 0.2532(6) 0.4435(4) 0.3009(2) 0.0404 1.0000 Uani . .
C111 C 0.2819(7) 0.4845(4) 0.3542(3) 0.0513 1.0000 Uani . .
C112 C 0.3501(6) 0.4301(4) 0.3933(3) 0.0442 1.0000 Uani . .
C113 C 0.4844(7) 0.4226(5) 0.3829(3) 0.0588 1.0000 Uani . .
C114 C 0.3135(6) 0.5514(4) 0.2399(3) 0.0424 1.0000 Uani . .
C115 C 0.4267(6) 0.5133(4) 0.2199(3) 0.0470 1.0000 Uani . .
C116 C 0.5196(7) 0.5766(4) 0.2075(3) 0.0578 1.0000 Uani . .
C117 C 0.6338(7) 0.5454(5) 0.1834(3) 0.0559 1.0000 Uani . .
H131 H 0.7494 0.2588 0.1594 0.0499 1.0000 Uiso R .
H141 H 0.7923 0.2064 0.0778 0.0542 1.0000 Uiso R .
H161 H 1.1419 0.1808 0.1282 0.0522 1.0000 Uiso R .
H171 H 1.1005 0.2347 0.2098 0.0459 1.0000 Uiso R .
H331 H 0.7434 0.3712 0.3977 0.0544 1.0000 Uiso R .
H341 H 0.7816 0.3950 0.4883 0.0542 1.0000 Uiso R .
H361 H 1.1294 0.3346 0.4732 0.0580 1.0000 Uiso R .
H371 H 1.0925 0.3108 0.3826 0.0529 1.0000 Uiso R .
H531 H 0.6160 0.2146 0.3530 0.0518 1.0000 Uiso R .
H541 H 0.5622 0.1615 0.4338 0.0560 1.0000 Uiso R .
H561 H 0.2087 0.1800 0.3881 0.0508 1.0000 Uiso R .
H571 H 0.2618 0.2349 0.3079 0.0445 1.0000 Uiso R .
H731 H 0.6152 0.3750 0.1225 0.0549 1.0000 Uiso R .
H741 H 0.5759 0.4042 0.0334 0.0570 1.0000 Uiso R .
H761 H 0.2400 0.3177 0.0428 0.0600 1.0000 Uiso R .
H771 H 0.2778 0.2897 0.1324 0.0521 1.0000 Uiso R .
H1021 H 0.0968 0.4168 0.2189 0.0518 1.0000 Uiso R .
H1022 H 0.2345 0.4063 0.2036 0.0518 1.0000 Uiso R .
H1032 H 0.1083 0.5380 0.1617 0.0548 1.0000 Uiso R .
H1031 H 0.2178 0.4921 0.1368 0.0552 1.0000 Uiso R .
H1041 H 0.0594 0.4561 0.0827 0.0599 1.0000 Uiso R .
H1042 H 0.0716 0.3842 0.1226 0.0600 1.0000 Uiso R .
H1052 H -0.1317 0.4199 0.1101 0.0879 1.0000 Uiso R .
H1051 H -0.1013 0.5053 0.1314 0.0880 1.0000 Uiso R .
H1053 H -0.0883 0.4331 0.1700 0.0879 1.0000 Uiso R .
H1062 H 0.1391 0.5855 0.2977 0.0518 1.0000 Uiso R .
H1061 H 0.0804 0.5800 0.2385 0.0521 1.0000 Uiso R .
H1071 H 0.0167 0.4859 0.3256 0.0509 1.0000 Uiso R .
H1072 H -0.0347 0.4701 0.2662 0.0510 1.0000 Uiso R .
H1082 H -0.0734 0.6128 0.3218 0.0588 1.0000 Uiso R .
H1081 H -0.1281 0.5933 0.2635 0.0590 1.0000 Uiso R .
H1091 H -0.2798 0.5759 0.3235 0.0799 1.0000 Uiso R .
H1093 H -0.1982 0.5172 0.3575 0.0800 1.0000 Uiso R .
H1092 H -0.2483 0.4938 0.2997 0.0798 1.0000 Uiso R .
H1101 H 0.3245 0.4158 0.2901 0.0479 1.0000 Uiso R .
H1102 H 0.1876 0.4065 0.3061 0.0480 1.0000 Uiso R .
H1112 H 0.3319 0.5302 0.3483 0.0611 1.0000 Uiso R .
H1111 H 0.2055 0.5003 0.3690 0.0614 1.0000 Uiso R .
H1121 H 0.3426 0.4501 0.4294 0.0533 1.0000 Uiso R .
H1122 H 0.3135 0.3778 0.3907 0.0532 1.0000 Uiso R .
H1131 H 0.5213 0.3838 0.4070 0.0870 1.0000 Uiso R .
H1132 H 0.5233 0.4724 0.3890 0.0868 1.0000 Uiso R .
H1133 H 0.4939 0.4067 0.3463 0.0870 1.0000 Uiso R .
H1142 H 0.3372 0.5825 0.2714 0.0498 1.0000 Uiso R .
H1141 H 0.2799 0.5854 0.2119 0.0502 1.0000 Uiso R .
H1151 H 0.4608 0.4790 0.2479 0.0557 1.0000 Uiso R .
H1152 H 0.4068 0.4820 0.1883 0.0559 1.0000 Uiso R .
H1161 H 0.5433 0.6034 0.2409 0.0689 1.0000 Uiso R .
H1162 H 0.4810 0.6139 0.1828 0.0690 1.0000 Uiso R .
H1173 H 0.6920 0.5867 0.1791 0.0833 1.0000 Uiso R .
H1172 H 0.6702 0.5059 0.2066 0.0831 1.0000 Uiso R .
H1171 H 0.6133 0.5223 0.1488 0.0832 1.0000 Uiso R .
H511 H 0.5561 0.2821 0.2761 0.0478 1.0000 Uiso R .
H711 H 0.5492 0.3351 0.2038 0.0469 1.0000 Uiso R .
H311 H 0.8034 0.3327 0.3175 0.0491 1.0000 Uiso R .
H111 H 0.8093 0.3009 0.2413 0.0501 1.0000 Uiso R .
F100 F 1.0151(7) 0.1444(5) 0.0227(3) 0.068(5) 1.29(4) Uiso . P
F200 F 0.9859(8) 0.3855(5) 0.5691(3) 0.080(6) 1.09(4) Uiso . P
F300 F 0.3313(8) 0.1235(5) 0.4879(3) 0.086(9) 0.82(4) Uiso . P
F400 F 0.3691(7) 0.3854(5) -0.0498(3) 0.062(5) 1.10(4) Uiso . P

loop_
_atom_site_aniso_label
_atom_site_aniso_U_11
_atom_site_aniso_U_22
_atom_site_aniso_U_33
_atom_site_aniso_U_23
_atom_site_aniso_U_13
_atom_site_aniso_U_12
F1 0.036(2) 0.063(3) 0.049(2) -0.0030(19) -0.0032(17) -0.0023(18)
O1 0.039(3) 0.060(3) 0.047(3) -0.008(2) -0.006(2) 0.007(2)
C1 0.040(4) 0.039(4) 0.038(4) 0.002(3) -0.005(3) -0.007(3)
N11 0.037(3) 0.052(3) 0.039(3) -0.007(3) 0.000(3) -0.001(3)
N31 0.037(3) 0.054(4) 0.032(3) -0.001(3) 0.000(2) -0.003(3)
C12 0.041(4) 0.031(3) 0.037(4) 0.005(3) 0.000(3) 0.002(3)
C13 0.037(4) 0.049(4) 0.039(4) -0.002(3) 0.002(3) 0.000(3)
C14 0.054(4) 0.047(4) 0.037(4) 0.004(3) -0.003(3) -0.004(3)
C15 0.058(4) 0.046(3) 0.037(3) -0.001(3) 0.004(3) -0.007(3)
C16 0.049(4) 0.035(4) 0.048(4) 0.004(3) 0.010(3) -0.003(3)
C17 0.039(4) 0.034(4) 0.042(4) 0.001(3) -0.002(3) 0.001(3)
C18 0.075(3) 0.067(3) 0.043(3) -0.008(2) 0.003(2) 0.004(3)
C32 0.044(4) 0.034(4) 0.034(4) -0.001(3) 0.003(3) -0.002(3)
C33 0.036(4) 0.060(5) 0.044(4) 0.006(4) -0.005(3) -0.001(3)
C34 0.048(4) 0.051(4) 0.039(4) -0.006(3) 0.006(3) 0.002(3)
C35 0.071(4) 0.040(3) 0.034(3) -0.003(3) -0.003(3) 0.004(3)
C36 0.051(4) 0.054(5) 0.041(4) 0.000(3) -0.020(3) 0.006(4)
C37 0.041(4) 0.048(4) 0.044(4) -0.002(3) -0.009(3) 0.003(3)
C38 0.091(3) 0.054(3) 0.037(3) -0.003(2) -0.008(2) 0.001(3)
F19 0.089(5) 0.115(5) 0.065(4) -0.044(4) -0.008(3) 0.001(4)
F20 0.090(5) 0.070(4) 0.030(4) 0.014(3) 0.010(3) 0.018(3)
F21 0.088(5) 0.044(4) 0.040(4) -0.002(3) 0.022(3) 0.006(3)
F39 0.096(4) 0.066(4) 0.036(3) -0.008(3) 0.002(3) 0.020(3)
F40 0.145(5) 0.058(4) 0.041(4) -0.005(3) -0.024(3) -0.022(4)
F41 0.070(4) 0.062(4) 0.024(3) 0.002(2) -0.009(3) 0.004(3)
O2 0.044(3) 0.047(3) 0.044(3) -0.001(2) -0.001(2) -0.007(2)
C2 0.034(4) 0.035(4) 0.043(4) 0.000(3) 0.002(3) 0.003(3)
N51 0.035(3) 0.049(3) 0.038(3) 0.002(3) -0.006(2) -0.004(3)
N71 0.041(3) 0.044(3) 0.035(3) -0.001(3) -0.004(2) -0.006(3)
C52 0.043(4) 0.035(4) 0.029(3) -0.004(3) -0.004(3) 0.001(3)
C53 0.047(4) 0.051(4) 0.032(4) -0.002(3) -0.003(3) -0.002(3)
C54 0.046(4) 0.059(5) 0.038(4) -0.008(3) -0.004(3) 0.007(3)
C55 0.060(4) 0.052(4) 0.031(3) 0.000(3) -0.002(3) 0.006(3)
C56 0.047(4) 0.038(4) 0.043(4) -0.003(3) 0.006(3) -0.001(3)
C57 0.039(4) 0.034(4) 0.042(4) -0.004(3) -0.007(3) 0.005(3)
C58 0.080(3) 0.076(3) 0.039(3) 0.006(2) 0.007(2) -0.001(3)
C72 0.048(4) 0.028(3) 0.035(4) -0.002(3) 0.003(3) 0.003(3)
C73 0.038(4) 0.051(4) 0.050(4) 0.002(3) 0.001(3) -0.001(3)
C74 0.056(5) 0.052(4) 0.039(4) 0.008(3) 0.004(3) -0.008(4)
C75 0.064(4) 0.051(4) 0.035(3) -0.002(3) 0.001(3) 0.002(3)
C76 0.049(4) 0.057(5) 0.044(4) 0.000(4) -0.008(3) -0.004(4)
C77 0.037(4) 0.055(4) 0.039(4) -0.003(3) 0.000(3) 0.000(3)
C78 0.076(3) 0.067(3) 0.038(3) 0.000(2) 0.003(2) 0.005(3)
F79 0.083(4) 0.108(5) 0.039(4) 0.006(3) 0.010(3) -0.009(4)
F80 0.080(4) 0.061(4) 0.033(3) -0.007(3) -0.001(3) 0.009(3)
F81 0.105(5) 0.056(4) 0.042(4) 0.003(3) -0.007(3) 0.016(3)
F59 0.093(4) 0.131(5) 0.053(4) 0.041(3) -0.006(3) 0.003(4)
F60 0.096(4) 0.080(4) 0.034(3) -0.016(3) 0.024(3) -0.016(3)
F61 0.093(4) 0.053(3) 0.044(3) 0.008(2) 0.024(3) -0.004(3)
N101 0.053(3) 0.030(3) 0.033(3) 0.000(2) -0.006(2) 0.006(3)
C102 0.066(5) 0.036(4) 0.030(3) -0.002(3) -0.002(3) -0.005(3)
C103 0.063(5) 0.039(4) 0.035(4) 0.000(3) -0.009(3) -0.006(3)
C104 0.062(5) 0.053(4) 0.036(4) 0.006(3) -0.006(3) -0.004(4)
C105 0.061(5) 0.061(5) 0.055(5) -0.001(4) -0.005(4) 0.001(4)
C106 0.059(4) 0.033(4) 0.040(4) -0.004(3) -0.007(3) 0.004(3)
C107 0.054(4) 0.043(4) 0.033(4) 0.002(3) -0.002(3) 0.004(3)
C108 0.059(4) 0.047(4) 0.041(4) 0.002(3) -0.006(3) -0.001(4)
C109 0.064(5) 0.045(4) 0.051(4) -0.005(3) -0.004(4) 0.003(4)
C110 0.056(4) 0.032(4) 0.032(3) 0.002(3) -0.008(3) 0.003(3)
C111 0.068(5) 0.042(4) 0.042(4) -0.002(3) -0.008(3) 0.009(4)
C112 0.051(4) 0.040(4) 0.041(4) 0.003(3) -0.001(3) -0.002(3)
C113 0.062(5) 0.063(5) 0.050(4) -0.009(4) -0.007(4) -0.004(4)
C114 0.058(4) 0.029(4) 0.040(4) -0.003(3) -0.003(3) 0.005(3)
C115 0.061(5) 0.038(4) 0.041(4) -0.002(3) -0.002(3) 0.003(3)
C116 0.060(5) 0.052(5) 0.061(5) 0.000(4) 0.003(4) -0.002(4)
C117 0.056(5) 0.071(5) 0.041(4) 0.000(4) 0.003(3) 0.001(4)

loop_
_atom_type_symbol
_atom_type_scat_dispersion_real
_atom_type_scat_dispersion_imag
_atom_type_scat_Cromer_Mann_a1
_atom_type_scat_Cromer_Mann_b1
_atom_type_scat_Cromer_Mann_a2
_atom_type_scat_Cromer_Mann_b2
_atom_type_scat_Cromer_Mann_a3
_atom_type_scat_Cromer_Mann_b3
_atom_type_scat_Cromer_Mann_a4
_atom_type_scat_Cromer_Mann_b4
_atom_type_scat_Cromer_Mann_c
_atom_type_scat_source
C 0.0033 0.0016 2.3100 20.8439 1.0200 10.2075 1.5886 0.5687 0.8650 51.6512 0.2156 'International Tables Vol C 4.2.6.8 and 6.1.1.4'
H 0.0000 0.0000 0.4930 10.5109 0.3229 26.1257 0.1402 3.1424 0.0408 57.7998 0.0030 'International Tables Vol C 4.2.6.8 and 6.1.1.4'
F 0.0171 0.0103 3.5392 10.2825 2.6412 4.2944 1.5170 0.2615 1.0243 26.1476 0.2776 'International Tables Vol C 4.2.6.8 and 6.1.1.4'
O 0.0106 0.0060 3.0485 13.2771 2.2868 5.7011 1.5463 0.3239 0.8670 32.9089 0.2508 'International Tables Vol C 4.2.6.8 and 6.1.1.4'
N 0.0061 0.0033 12.2126 0.0057 3.1322 9.8933 2.0125 28.9975 1.1663 0.5826 -11.5290 'International Tables Vol C 4.2.6.8 and 6.1.1.4'

loop_
_geom_angle_atom_site_label_1
_geom_angle_atom_site_label_2
_geom_angle_atom_site_label_3
_geom_angle
_geom_angle_publ_flag
O1 C1 N11 124.4(6) yes
O1 C1 N31 125.2(6) yes
N11 C1 N31 110.4(6) yes
C1 N11 C12 128.5(5) yes
C1 N11 H111 115.0 no
C12 N11 H111 116.1 no
C1 N31 C32 127.1(5) yes
C1 N31 H311 116.3 no
C32 N31 H311 116.4 no
N11 C12 C13 116.1(5) yes
N11 C12 C17 124.6(6) yes
C13 C12 C17 119.3(6) yes
C12 C13 C14 121.0(6) yes
C12 C13 H131 119.6 no
C14 C13 H131 119.4 no
C13 C14 C15 120.6(6) yes
C13 C14 H141 120.1 no
C15 C14 H141 119.3 no
C14 C15 C16 118.4(6) yes
C14 C15 C18 121.3(6) yes
C16 C15 C18 120.3(7) yes
C15 C16 C17 121.2(6) yes
C15 C16 H161 119.5 no
C17 C16 H161 119.3 no
C12 C17 C16 119.5(6) yes
C12 C17 H171 120.5 no
C16 C17 H171 120.0 no
C15 C18 F19 114.2(8) yes
C15 C18 F20 111.5(7) yes
F19 C18 F20 102.9(8) yes
C15 C18 F21 115.3(7) yes
F19 C18 F21 111.4(8) yes
F20 C18 F21 100.0(7) yes
N31 C32 C33 116.0(6) yes
N31 C32 C37 124.8(6) yes
C33 C32 C37 119.2(6) yes
C32 C33 C34 121.0(6) yes
C32 C33 H331 119.5 no
C34 C33 H331 119.5 no
C33 C34 C35 120.1(6) yes
C33 C34 H341 120.3 no
C35 C34 H341 119.5 no
C34 C35 C36 119.0(6) yes
C34 C35 C38 121.9(7) yes
C36 C35 C38 119.1(7) yes
C35 C36 C37 121.2(6) yes
C35 C36 H361 119.4 no
C37 C36 H361 119.4 no
C36 C37 C32 119.5(6) yes
C36 C37 H371 119.7 no
C32 C37 H371 120.8 no
C35 C38 F39 111.7(7) yes
C35 C38 F40 115.4(7) yes
F39 C38 F40 99.9(7) yes
C35 C38 F41 114.9(7) yes
F39 C38 F41 98.2(6) yes
F40 C38 F41 114.2(8) yes
C18 F19 F100 25.0(3) yes
C18 F20 F100 23.5(2) yes
C18 F21 F100 24.6(2) yes
C38 F39 F200 22.7(2) yes
C38 F40 F200 25.7(3) yes
C38 F41 F200 25.0(2) yes
O2 C2 N51 123.9(6) yes
O2 C2 N71 124.9(6) yes
N51 C2 N71 111.3(5) yes
C2 N51 C52 127.7(5) yes
C2 N51 H511 115.7 no
C52 N51 H511 116.1 no
C2 N71 C72 128.2(5) yes
C2 N71 H711 115.7 no
C72 N71 H711 116.0 no
N51 C52 C53 117.8(6) yes
N51 C52 C57 123.6(5) yes
C53 C52 C57 118.5(6) yes
C52 C53 C54 120.5(6) yes
C52 C53 H531 119.5 no
C54 C53 H531 120.0 no
C53 C54 C55 120.2(6) yes
C53 C54 H541 120.0 no
C55 C54 H541 119.8 no
C54 C55 C56 120.3(6) yes
C54 C55 C58 121.1(6) yes
C56 C55 C58 118.6(7) yes
C55 C56 C57 119.6(6) yes
C55 C56 H561 120.7 no
C57 C56 H561 119.7 no
C52 C57 C56 120.9(6) yes
C52 C57 H571 119.5 no
C56 C57 H571 119.6 no
C55 C58 F59 113.3(8) yes
C55 C58 F60 112.8(7) yes
F59 C58 F60 104.6(7) yes
C55 C58 F61 113.2(7) yes
F59 C58 F61 109.0(8) yes
F60 C58 F61 103.1(7) yes
N71 C72 C73 117.7(6) yes
N71 C72 C77 123.4(6) yes
C73 C72 C77 118.9(6) yes
C72 C73 C74 120.9(6) yes
C72 C73 H731 119.2 no
C74 C73 H731 119.9 no
C73 C74 C75 120.5(6) yes
C73 C74 H741 119.8 no
C75 C74 H741 119.7 no
C74 C75 C76 119.0(6) yes
C74 C75 C78 120.3(7) yes
C76 C75 C78 120.6(7) yes
C75 C76 C77 121.1(6) yes
C75 C76 H761 119.4 no
C77 C76 H761 119.5 no
C72 C77 C76 119.7(6) yes
C72 C77 H771 120.2 no
C76 C77 H771 120.1 no
C75 C78 F79 114.2(7) yes
C75 C78 F80 112.6(7) yes
F79 C78 F80 102.3(7) yes
C75 C78 F81 115.7(7) yes
F79 C78 F81 108.2(8) yes
F80 C78 F81 102.3(7) yes
C78 F79 F400 24.3(2) yes
C78 F80 F400 23.6(2) yes
C78 F81 F400 24.5(2) yes
C58 F59 F300 21.6(2) yes
C58 F60 F300 20.91(19) yes
C58 F61 F300 21.18(19) yes
C102 N101 C106 110.6(5) yes
C102 N101 C110 106.7(4) yes
C106 N101 C110 111.7(5) yes
C102 N101 C114 111.7(5) yes
C106 N101 C114 105.9(5) yes
C110 N101 C114 110.3(5) yes
N101 C102 C103 115.1(5) yes
N101 C102 H1021 107.4 no
C103 C102 H1021 108.7 no
N101 C102 H1022 107.6 no
C103 C102 H1022 108.3 no
H1021 C102 H1022 109.7 no
C102 C103 C104 111.4(5) yes
C102 C103 H1032 110.1 no
C104 C103 H1032 108.8 no
C102 C103 H1031 108.9 no
C104 C103 H1031 108.7 no
H1032 C103 H1031 109.0 no
C103 C104 C105 113.4(6) yes
C103 C104 H1041 109.0 no
C105 C104 H1041 108.3 no
C103 C104 H1042 108.9 no
C105 C104 H1042 107.8 no
H1041 C104 H1042 109.4 no
C104 C105 H1052 110.1 no
C104 C105 H1051 110.3 no
H1052 C105 H1051 109.6 no
C104 C105 H1053 109.7 no
H1052 C105 H1053 108.8 no
H1051 C105 H1053 108.3 no
N101 C106 C107 116.4(5) yes
N101 C106 H1062 107.1 no
C107 C106 H1062 108.8 no
N101 C106 H1061 107.1 no
C107 C106 H1061 107.6 no
H1062 C106 H1061 109.8 no
C106 C107 C108 109.1(5) yes
C106 C107 H1071 109.0 no
C108 C107 H1071 109.4 no
C106 C107 H1072 110.7 no
C108 C107 H1072 109.3 no
H1071 C107 H1072 109.2 no
C107 C108 C109 112.4(6) yes
C107 C108 H1082 109.1 no
C109 C108 H1082 109.0 no
C107 C108 H1081 108.5 no
C109 C108 H1081 108.4 no
H1082 C108 H1081 109.3 no
C108 C109 H1091 109.5 no
C108 C109 H1093 110.0 no
H1091 C109 H1093 109.2 no
C108 C109 H1092 109.8 no
H1091 C109 H1092 108.8 no
H1093 C109 H1092 109.4 no
N101 C110 C111 115.4(5) yes
N101 C110 H1101 107.8 no
C111 C110 H1101 109.4 no
N101 C110 H1102 106.7 no
C111 C110 H1102 107.8 no
H1101 C110 H1102 109.7 no
C110 C111 C112 111.0(5) yes
C110 C111 H1112 109.3 no
C112 C111 H1112 108.9 no
C110 C111 H1111 108.2 no
C112 C111 H1111 109.5 no
H1112 C111 H1111 109.9 no
C111 C112 C113 113.3(6) yes
C111 C112 H1121 108.8 no
C113 C112 H1121 108.3 no
C111 C112 H1122 109.0 no
C113 C112 H1122 108.2 no
H1121 C112 H1122 109.2 no
C112 C113 H1131 109.5 no
C112 C113 H1132 109.1 no
H1131 C113 H1132 109.6 no
C112 C113 H1133 109.7 no
H1131 C113 H1133 109.6 no
H1132 C113 H1133 109.3 no
N101 C114 C115 116.8(5) yes
N101 C114 H1142 107.8 no
C115 C114 H1142 108.0 no
N101 C114 H1141 106.3 no
C115 C114 H1141 108.1 no
H1142 C114 H1141 109.7 no
C114 C115 C116 109.4(6) yes
C114 C115 H1151 108.5 no
C116 C115 H1151 109.4 no
C114 C115 H1152 110.4 no
C116 C115 H1152 110.5 no
H1151 C115 H1152 108.6 no
C115 C116 C117 114.0(6) yes
C115 C116 H1161 108.1 no
C117 C116 H1161 108.2 no
C115 C116 H1162 108.4 no
C117 C116 H1162 108.8 no
H1161 C116 H1162 109.3 no
C116 C117 H1173 110.7 no
C116 C117 H1172 109.5 no
H1173 C117 H1172 108.7 no
C116 C117 H1171 109.7 no
H1173 C117 H1171 109.2 no
H1172 C117 H1171 109.1 no
F19 F100 F21 121.9(9) yes
F19 F100 F20 118.9(9) yes
F21 F100 F20 119.2(8) yes
F40 F200 F41 123.0(9) yes
F40 F200 F39 117.3(9) yes
F41 F200 F39 119.6(8) yes
F61 F300 F59 120.6(9) yes
F61 F300 F60 118.0(8) yes
F59 F300 F60 121.1(9) yes
F81 F400 F79 122.7(9) yes
F81 F400 F80 118.1(8) yes
F79 F400 F80 119.2(8) yes

loop_
_geom_bond_atom_site_label_1
_geom_bond_atom_site_label_2
_geom_bond_distance
_geom_bond_publ_flag
O1 C1 1.215(7) yes
C1 N11 1.378(8) yes
C1 N31 1.373(8) yes
N11 C12 1.399(8) yes
N11 H111 0.859 no
N31 C32 1.402(8) yes
N31 H311 0.866 no
C12 C13 1.387(9) yes
C12 C17 1.394(9) yes
C13 C14 1.370(9) yes
C13 H131 0.935 no
C14 C15 1.387(10) yes
C14 H141 0.930 no
C15 C16 1.401(9) yes
C15 C18 1.479(9) yes
C16 C17 1.378(9) yes
C16 H161 0.933 no
C17 H171 0.935 no
C18 F19 1.267(14) yes
C18 F20 1.339(12) yes
C18 F21 1.295(12) yes
C32 C33 1.383(9) yes
C32 C37 1.379(9) yes
C33 C34 1.386(9) yes
C33 H331 0.932 no
C34 C35 1.371(10) yes
C34 H341 0.940 no
C35 C36 1.384(10) yes
C35 C38 1.480(9) yes
C36 C37 1.392(9) yes
C36 H361 0.935 no
C37 H371 0.937 no
C38 F39 1.385(12) yes
C38 F40 1.256(12) yes
C38 F41 1.309(11) yes
F19 F100 1.224(15) yes
F20 F100 1.142(13) yes
F21 F100 1.198(12) yes
F39 F200 1.137(13) yes
F40 F200 1.230(13) yes
F41 F200 1.220(12) yes
O2 C2 1.226(7) yes
C2 N51 1.372(8) yes
C2 N71 1.365(8) yes
N51 C52 1.391(8) yes
N51 H511 0.859 no
N71 C72 1.408(8) yes
N71 H711 0.865 no
C52 C53 1.394(9) yes
C52 C57 1.391(9) yes
C53 C54 1.381(9) yes
C53 H531 0.936 no
C54 C55 1.378(10) yes
C54 H541 0.933 no
C55 C56 1.377(9) yes
C55 C58 1.497(10) yes
C56 C57 1.387(9) yes
C56 H561 0.938 no
C57 H571 0.936 no
C58 F59 1.304(12) yes
C58 F60 1.331(11) yes
C58 F61 1.326(11) yes
C72 C73 1.386(9) yes
C72 C77 1.388(9) yes
C73 C74 1.375(9) yes
C73 H731 0.928 no
C74 C75 1.374(10) yes
C74 H741 0.936 no
C75 C76 1.384(10) yes
C75 C78 1.477(9) yes
C76 C77 1.382(9) yes
C76 H761 0.933 no
C77 H771 0.934 no
C78 F79 1.329(12) yes
C78 F80 1.361(12) yes
C78 F81 1.317(12) yes
F79 F400 1.220(13) yes
F80 F400 1.210(12) yes
F81 F400 1.223(12) yes
F59 F300 1.216(13) yes
F60 F300 1.178(12) yes
F61 F300 1.250(12) yes
N101 C102 1.519(8) yes
N101 C106 1.529(8) yes
N101 C110 1.523(7) yes
N101 C114 1.523(8) yes
C102 C103 1.532(9) yes
C102 H1021 0.976 no
C102 H1022 0.969 no
C103 C104 1.528(9) yes
C103 H1032 0.977 no
C103 H1031 0.972 no
C104 C105 1.510(10) yes
C104 H1041 0.967 no
C104 H1042 0.972 no
C105 H1052 0.964 no
C105 H1051 0.971 no
C105 H1053 0.962 no
C106 C107 1.515(9) yes
C106 H1062 0.962 no
C106 H1061 0.980 no
C107 C108 1.534(9) yes
C107 H1071 0.973 no
C107 H1072 0.972 no
C108 C109 1.520(10) yes
C108 H1082 0.973 no
C108 H1081 0.973 no
C109 H1091 0.962 no
C109 H1093 0.960 no
C109 H1092 0.966 no
C110 C111 1.524(9) yes
C110 H1101 0.966 no
C110 H1102 0.972 no
C111 C112 1.520(9) yes
C111 H1112 0.970 no
C111 H1111 0.972 no
C112 C113 1.517(10) yes
C112 H1121 0.972 no
C112 H1122 0.979 no
C113 H1131 0.969 no
C113 H1132 0.962 no
C113 H1133 0.965 no
C114 C115 1.510(9) yes
C114 H1142 0.975 no
C114 H1141 0.969 no
C115 C116 1.530(10) yes
C115 H1151 0.973 no
C115 H1152 0.970 no
C116 C117 1.515(10) yes
C116 H1161 0.977 no
C116 H1162 0.971 no
C117 H1173 0.962 no
C117 H1172 0.964 no
C117 H1171 0.966 no

loop_
_geom_hbond_atom_site_label_D
_geom_hbond_atom_site_label_H
_geom_hbond_atom_site_label_A
_geom_hbond_site_symmetry_A
_geom_hbond_angle_DHA
_geom_hbond_distance_DH
_geom_hbond_distance_HA
_geom_hbond_distance_DA
_geom_hbond_publ_flag
C17 H171 O1 . 120.64 0.935 2.322 2.912(10) yes
C17 H171 O2 1_655 137.89 0.935 2.446 3.202(10) yes
C37 H371 O1 . 121.0 0.937 2.279 2.876(10) yes
C57 H571 O1 1_455 145.58 0.936 2.373 3.189(10) yes
C77 H771 O2 . 120.8 0.934 2.305 2.896(10) yes
C110 H1102 O1 1_455 158.75 0.972 2.593 3.516(10) yes

loop_
_oxford_atom_site_label
_oxford_atom_site_special_uiso
_oxford_atom_site_special_size
_oxford_atom_site_special_declination
_oxford_atom_site_special_azimuth
_oxford_atom_site_special_shape
F100 0.068(5) 1.334(14) -0.2558 -0.5801 Annulus
F200 0.080(6) 1.346(17) 0.1444 0.4239 Annulus
F300 0.086(9) 1.36(2) -0.2712 0.5490 Annulus
F400 0.062(5) 1.279(15) 0.1902 -0.4918 Annulus
